data_4345086
loop_
_publ_author_name
'Xiang, Jing'
'Wang, Qian'
'Yiu, Shek-Man'
'Lau, Tai-Chu'

_publ_section_title
;
 Dual Pathways in the Oxidation of an Osmium(III) Guanidine Complex.
 Formation of Osmium(VI) Nitrido and Osmium Nitrosyl Complex.
;
_journal_issue 4
_journal_name_full 'Inorganic chemistry'
_journal_page_first 2022
_journal_page_last 2028
_journal_paper_doi 10.1021/acs.inorgchem.6b02645
_journal_volume 56
_journal_year 2017
_chemical_absolute_configuration ad
_chemical_formula_moiety 'C16 H8 N5 O2 Os, C24 H20 P'
_chemical_formula_sum 'C40 H28 N5 O2 Os P'
_chemical_formula_weight 831.84
_chemical_name_systematic
;
 ? 
;
_space_group_crystal_system orthorhombic
_space_group_IT_number 19
_space_group_name_Hall 'P 2ac 2ab'
_space_group_name_H-M_alt 'P 21 21 21'
_symmetry_space_group_name_Hall 'P 2ac 2ab'
_symmetry_space_group_name_H-M 'P 21 21 21'
_atom_sites_solution_hydrogens geom
_atom_sites_solution_primary direct
_atom_sites_solution_secondary difmap
_audit_creation_date 2013-10-30
_audit_creation_method
;
  Olex2 1.1
  (compiled 2011.11.01 svn.r2039, GUI svn.r3906)
;
_cell_angle_alpha 90.00
_cell_angle_beta 90.00
_cell_angle_gamma 90.00
_cell_formula_units_Z 4
_cell_length_a 11.59210(10)
_cell_length_b 13.85260(10)
_cell_length_c 21.0122(2)
_cell_measurement_reflns_used 17270
_cell_measurement_temperature 173(2)
_cell_measurement_theta_max 71.6332
_cell_measurement_theta_min 3.8100
_cell_volume 3374.15(5)
_computing_cell_refinement
;
CrysAlisPro, Agilent Technologies,
Version 1.171.35.21 (release 20-01-2012 CrysAlis171 .NET)
(compiled Jan 23 2012,18:06:46)
;
_computing_data_collection
;
CrysAlisPro, Agilent Technologies,
Version 1.171.35.21 (release 20-01-2012 CrysAlis171 .NET)
(compiled Jan 23 2012,18:06:46)
;
_computing_data_reduction
;
CrysAlisPro, Agilent Technologies,
Version 1.171.35.21 (release 20-01-2012 CrysAlis171 .NET)
(compiled Jan 23 2012,18:06:46)
;
_computing_molecular_graphics
;
O. V. Dolomanov, L. J. Bourhis, R. J. Gildea, J. A. K. Howard and H. Puschmann,
OLEX2: a complete structure solution, refinement and analysis program.
J. Appl. Cryst. (2009). 42, 339-341.
;
_computing_publication_material
;
O. V. Dolomanov, L. J. Bourhis, R. J. Gildea, J. A. K. Howard and H. Puschmann,
OLEX2: a complete structure solution, refinement and analysis program.
J. Appl. Cryst. (2009). 42, 339-341.
;
_computing_structure_refinement
;
XL, G.M. Sheldrick, Acta Cryst.
(2008). A64, 112-122
;
_computing_structure_solution 'SHELXS-97 (Sheldrick, 1990)'
_diffrn_ambient_temperature 173(2)
_diffrn_detector_area_resol_mean 16.1270
_diffrn_measured_fraction_theta_full 1.000
_diffrn_measured_fraction_theta_max 1.000
_diffrn_measurement_details
;
#__ type_ start__ end____ width___ exp.time_
  1 omega   20.00   64.00   1.0000    6.0000
omega____ theta____ kappa____ phi______ frames
    -        0.0000   57.0000   60.0000 44

#__ type_ start__ end____ width___ exp.time_
  2 omega  -21.00   11.00   1.0000    6.0000
omega____ theta____ kappa____ phi______ frames
    -        0.0000   57.0000   60.0000 32

#__ type_ start__ end____ width___ exp.time_
  3 omega  -20.00   21.00   1.0000    6.0000
omega____ theta____ kappa____ phi______ frames
    -        0.0000  -57.0000  -90.0000 41

#__ type_ start__ end____ width___ exp.time_
  4 omega  -68.00  -24.00   1.0000    6.0000
omega____ theta____ kappa____ phi______ frames
    -        0.0000  -57.0000  -90.0000 44

#__ type_ start__ end____ width___ exp.time_
  5 omega   16.00   42.00   1.0000    6.0000
omega____ theta____ kappa____ phi______ frames
    -        0.0000  -99.0000  150.0000 26

#__ type_ start__ end____ width___ exp.time_
  6 omega -123.00  -48.00   1.0000   24.0000
omega____ theta____ kappa____ phi______ frames
    -      -55.0000  -57.0000   30.0000 75

#__ type_ start__ end____ width___ exp.time_
  7 omega -112.00  -18.00   1.0000   24.0000
omega____ theta____ kappa____ phi______ frames
    -      -55.0000  125.0000  120.0000 94

#__ type_ start__ end____ width___ exp.time_
  8 omega -109.00  -27.00   1.0000   24.0000
omega____ theta____ kappa____ phi______ frames
    -      -55.0000  -77.0000  -30.0000 82

#__ type_ start__ end____ width___ exp.time_
  9 omega -120.00  -41.00   1.0000   24.0000
omega____ theta____ kappa____ phi______ frames
    -      -55.0000  -57.0000   90.0000 79

#__ type_ start__ end____ width___ exp.time_
 10 omega   -8.00   74.00   1.0000   24.0000
omega____ theta____ kappa____ phi______ frames
    -       55.0000  -57.0000 -150.0000 82

#__ type_ start__ end____ width___ exp.time_
 11 omega -129.00 -102.00   1.0000   48.0000
omega____ theta____ kappa____ phi______ frames
    -      -64.0000  -50.0000    0.0000 27

#__ type_ start__ end____ width___ exp.time_
 12 omega -108.00  -71.00   1.0000   48.0000
omega____ theta____ kappa____ phi______ frames
    -      -64.0000  178.0000  -60.0000 37

#__ type_ start__ end____ width___ exp.time_
 13 omega   39.00   71.00   1.0000   48.0000
omega____ theta____ kappa____ phi______ frames
    -      110.0000  -25.0000  -90.0000 32

#__ type_ start__ end____ width___ exp.time_
 14 omega   44.00   69.00   1.0000   48.0000
omega____ theta____ kappa____ phi______ frames
    -      110.0000  -46.0000  -83.0000 25

#__ type_ start__ end____ width___ exp.time_
 15 omega   39.00   65.00   1.0000   48.0000
omega____ theta____ kappa____ phi______ frames
    -      110.0000  -37.0000  -30.0000 26

#__ type_ start__ end____ width___ exp.time_
 16 omega   40.00   66.00   1.0000   48.0000
omega____ theta____ kappa____ phi______ frames
    -      110.0000  -37.0000   90.0000 26

#__ type_ start__ end____ width___ exp.time_
 17 omega   39.00   72.00   1.0000   48.0000
omega____ theta____ kappa____ phi______ frames
    -      110.0000  -25.0000 -120.0000 33

#__ type_ start__ end____ width___ exp.time_
 18 omega   71.00  146.00   1.0000   48.0000
omega____ theta____ kappa____ phi______ frames
    -      110.0000  -88.0000 -140.0000 75

#__ type_ start__ end____ width___ exp.time_
 19 omega  121.00  146.00   1.0000   48.0000
omega____ theta____ kappa____ phi______ frames
    -      110.0000  -88.0000   14.0000 25

#__ type_ start__ end____ width___ exp.time_
 20 omega   41.00   68.00   1.0000   48.0000
omega____ theta____ kappa____ phi______ frames
    -      110.0000  -37.0000    0.0000 27

#__ type_ start__ end____ width___ exp.time_
 21 omega   38.00   63.00   1.0000   48.0000
omega____ theta____ kappa____ phi______ frames
    -      110.0000  -25.0000   30.0000 25

#__ type_ start__ end____ width___ exp.time_
 22 omega   98.00  126.00   1.0000   48.0000
omega____ theta____ kappa____ phi______ frames
    -      110.0000  -88.0000   79.0000 28

#__ type_ start__ end____ width___ exp.time_
 23 omega   41.00   67.00   1.0000   48.0000
omega____ theta____ kappa____ phi______ frames
    -      110.0000  -37.0000  150.0000 26

#__ type_ start__ end____ width___ exp.time_
 24 omega   37.00   64.00   1.0000   48.0000
omega____ theta____ kappa____ phi______ frames
    -      110.0000  -25.0000   60.0000 27

#__ type_ start__ end____ width___ exp.time_
 25 omega   48.00   83.00   1.0000   48.0000
omega____ theta____ kappa____ phi______ frames
    -      110.0000  -50.0000  120.0000 35

#__ type_ start__ end____ width___ exp.time_
 26 omega   44.00   70.00   1.0000   48.0000
omega____ theta____ kappa____ phi______ frames
    -      110.0000  -50.0000    0.0000 26

#__ type_ start__ end____ width___ exp.time_
 27 omega   39.00  178.00   1.0000   48.0000
omega____ theta____ kappa____ phi______ frames
    -      110.0000  -12.0000   60.0000 139

#__ type_ start__ end____ width___ exp.time_
 28 omega   41.00   69.00   1.0000   48.0000
omega____ theta____ kappa____ phi______ frames
    -      110.0000  -88.0000  -60.0000 28

#__ type_ start__ end____ width___ exp.time_
 29 omega   39.00   64.00   1.0000   48.0000
omega____ theta____ kappa____ phi______ frames
    -      110.0000  -25.0000  -60.0000 25

#__ type_ start__ end____ width___ exp.time_
 30 omega  126.00  173.00   1.0000   48.0000
omega____ theta____ kappa____ phi______ frames
    -      110.0000   50.0000 -120.0000 47

#__ type_ start__ end____ width___ exp.time_
 31 omega   88.00  115.00   1.0000   48.0000
omega____ theta____ kappa____ phi______ frames
    -      110.0000   50.0000 -120.0000 27

#__ type_ start__ end____ width___ exp.time_
 32 omega   41.00   73.00   1.0000   48.0000
omega____ theta____ kappa____ phi______ frames
    -      110.0000  -50.0000 -150.0000 32

#__ type_ start__ end____ width___ exp.time_
 33 omega   39.00   72.00   1.0000   48.0000
omega____ theta____ kappa____ phi______ frames
    -      110.0000  -25.0000 -150.0000 33

#__ type_ start__ end____ width___ exp.time_
 34 omega   79.00  106.00   1.0000   48.0000
omega____ theta____ kappa____ phi______ frames
    -      110.0000  -88.0000  -60.0000 27

#__ type_ start__ end____ width___ exp.time_
 35 omega   38.00   71.00   1.0000   48.0000
omega____ theta____ kappa____ phi______ frames
    -      110.0000  -88.0000   79.0000 33

#__ type_ start__ end____ width___ exp.time_
 36 omega   41.00  111.00   1.0000   48.0000
omega____ theta____ kappa____ phi______ frames
    -      110.0000  -88.0000   14.0000 70

#__ type_ start__ end____ width___ exp.time_
 37 omega   43.00  137.00   1.0000   48.0000
omega____ theta____ kappa____ phi______ frames
    -      110.0000  -88.0000  108.0000 94
;
_diffrn_measurement_device_type 'Xcalibur, Sapphire3, Gemini ultra'
_diffrn_measurement_method '\w scans'
_diffrn_orient_matrix_UB_11 0.1091817000
_diffrn_orient_matrix_UB_12 0.0065500000
_diffrn_orient_matrix_UB_13 -0.0415964000
_diffrn_orient_matrix_UB_21 0.0019480000
_diffrn_orient_matrix_UB_22 -0.1108396000
_diffrn_orient_matrix_UB_23 -0.0060321000
_diffrn_orient_matrix_UB_31 -0.0758464000
_diffrn_orient_matrix_UB_32 0.0065860000
_diffrn_orient_matrix_UB_33 -0.0600209000
_diffrn_radiation_monochromator mirror
_diffrn_radiation_type 'Cu K\a'
_diffrn_radiation_wavelength 1.5418
_diffrn_reflns_av_R_equivalents 0.0224
_diffrn_reflns_av_unetI/netI 0.0178
_diffrn_reflns_limit_h_max 12
_diffrn_reflns_limit_h_min -13
_diffrn_reflns_limit_k_max 16
_diffrn_reflns_limit_k_min -16
_diffrn_reflns_limit_l_max 19
_diffrn_reflns_limit_l_min -25
_diffrn_reflns_number 23451
_diffrn_reflns_theta_full 67.00
_diffrn_reflns_theta_max 67.00
_diffrn_reflns_theta_min 3.82
_diffrn_source 'Enhance Ultra (Cu) X-ray Source'
_diffrn_source_current n/a
_diffrn_source_voltage n/a
_exptl_absorpt_coefficient_mu 7.939
_exptl_absorpt_correction_T_max 1.00000
_exptl_absorpt_correction_T_min 0.48237
_exptl_absorpt_correction_type multi-scan
_exptl_absorpt_process_details
;
CrysAlisPro, Agilent Technologies,
Version 1.171.35.21 (release 20-01-2012 CrysAlis171 .NET)
(compiled Jan 23 2012,18:06:46)
Empirical absorption correction using spherical harmonics,
 implemented in SCALE3 ABSPACK scaling algorithm.
;
_exptl_crystal_colour yellow
_exptl_crystal_density_diffrn 1.638
_exptl_crystal_density_method 'not measured'
_exptl_crystal_description block
_exptl_crystal_F_000 1640
_exptl_crystal_size_max 0.31
_exptl_crystal_size_mid 0.22
_exptl_crystal_size_min 0.02
_refine_diff_density_max 0.394
_refine_diff_density_min -0.511
_refine_diff_density_rms 0.053
_refine_ls_abs_structure_details 'Flack H D (1983), Acta Cryst. A39, 876-881'
_refine_ls_abs_structure_Flack -0.022(4)
_refine_ls_extinction_method none
_refine_ls_goodness_of_fit_ref 1.098
_refine_ls_hydrogen_treatment constr
_refine_ls_matrix_type full
_refine_ls_number_parameters 442
_refine_ls_number_reflns 6017
_refine_ls_number_restraints 0
_refine_ls_restrained_S_all 1.098
_refine_ls_R_factor_all 0.0152
_refine_ls_R_factor_gt 0.0148
_refine_ls_shift/su_max 0.002
_refine_ls_shift/su_mean 0.000
_refine_ls_structure_factor_coef Fsqd
_refine_ls_weighting_details 'calc w=1/[\s^2^(Fo^2^)+(0.0183P)^2^+1.4101P] where P=(Fo^2^+2Fc^2^)/3'
_refine_ls_weighting_scheme calc
_refine_ls_wR_factor_gt 0.0370
_refine_ls_wR_factor_ref 0.0371
_reflns_number_gt 5966
_reflns_number_total 6017
_reflns_threshold_expression >2sigma(I)
_cod_data_source_file ic6b02645_si_002.cif
_cod_data_source_block 102813a_xj
_cod_depositor_comments 'Adding full bibliography for 4345086--4345087.cif.'
_cod_database_code 4345086
_reflns_odcompleteness_completeness 99.94
_reflns_odcompleteness_iscentric 1
_reflns_odcompleteness_theta 68.13

loop_
_space_group_symop_id
_space_group_symop_operation_xyz
1 'x, y, z'
2 '-x+1/2, -y, z+1/2'
3 '-x, y+1/2, -z+1/2'
4 'x+1/2, -y+1/2, -z'

loop_
_atom_site_label
_atom_site_type_symbol
_atom_site_fract_x
_atom_site_fract_y
_atom_site_fract_z
_atom_site_U_iso_or_equiv
_atom_site_adp_type
_atom_site_occupancy
_atom_site_symmetry_multiplicity
_atom_site_calc_flag
_atom_site_refinement_flags
Os1 Os 0.733897(9) 0.612067(7) 0.396444(4) 0.02065(3) Uani 1 1 d .
P1 P 0.38015(5) 0.46575(4) 0.63847(3) 0.01821(12) Uani 1 1 d .
O1 O 0.69234(17) 0.47459(12) 0.36038(8) 0.0258(4) Uani 1 1 d .
O2 O 0.75689(17) 0.41168(12) 0.55185(8) 0.0279(4) Uani 1 1 d .
N1 N 0.9862(2) 0.56467(19) 0.34072(13) 0.0374(6) Uani 1 1 d .
N2 N 0.6507(2) 0.68588(18) 0.26030(11) 0.0347(6) Uani 1 1 d .
N3 N 0.4660(2) 0.6216(2) 0.43589(11) 0.0366(6) Uani 1 1 d .
N4 N 0.7644(2) 0.71942(16) 0.42637(10) 0.0318(5) Uani 1 1 d .
N5 N 0.76799(19) 0.53005(14) 0.48060(9) 0.0220(4) Uani 1 1 d .
C1 C 0.8981(2) 0.58223(18) 0.36113(12) 0.0246(5) Uani 1 1 d .
C2 C 0.6840(2) 0.66075(19) 0.30859(12) 0.0263(5) Uani 1 1 d .
C3 C 0.5612(2) 0.6157(2) 0.42259(11) 0.0263(5) Uani 1 1 d .
C4 C 0.65070(19) 0.39726(17) 0.38730(11) 0.0216(5) Uani 1 1 d .
C5 C 0.5929(2) 0.3273(2) 0.35036(13) 0.0284(6) Uani 1 1 d .
H5 H 0.5838 0.3375 0.3059 0.034 Uiso 1 1 calc R
C6 C 0.5493(3) 0.2444(2) 0.37758(15) 0.0348(7) Uani 1 1 d .
H6 H 0.5086 0.1995 0.3518 0.042 Uiso 1 1 calc R
C7 C 0.5638(3) 0.2253(2) 0.44183(15) 0.0352(7) Uani 1 1 d .
H7 H 0.5342 0.1674 0.4598 0.042 Uiso 1 1 calc R
C8 C 0.6212(3) 0.29062(19) 0.47941(14) 0.0296(6) Uani 1 1 d .
H8 H 0.6318 0.2774 0.5234 0.035 Uiso 1 1 calc R
C9 C 0.6645(2) 0.37736(19) 0.45323(12) 0.0236(5) Uani 1 1 d .
C10 C 0.7287(2) 0.44257(17) 0.49265(10) 0.0223(5) Uani 1 1 d .
C11 C 0.8190(2) 0.4862(2) 0.57921(12) 0.0266(6) Uani 1 1 d .
C12 C 0.8648(3) 0.4888(2) 0.63961(13) 0.0337(7) Uani 1 1 d .
H12 H 0.8567 0.4369 0.6688 0.040 Uiso 1 1 calc R
C13 C 0.9233(3) 0.5724(2) 0.65455(14) 0.0373(7) Uani 1 1 d .
H13 H 0.9580 0.5781 0.6953 0.045 Uiso 1 1 calc R
C14 C 0.9331(3) 0.6489(2) 0.61164(14) 0.0347(6) Uani 1 1 d .
H14 H 0.9741 0.7052 0.6241 0.042 Uiso 1 1 calc R
C15 C 0.8849(2) 0.6451(2) 0.55145(13) 0.0293(6) Uani 1 1 d .
H15 H 0.8909 0.6975 0.5225 0.035 Uiso 1 1 calc R
C16 C 0.8275(2) 0.5606(2) 0.53567(12) 0.0243(5) Uani 1 1 d .
C17 C 0.2791(2) 0.47660(17) 0.70280(10) 0.0205(5) Uani 1 1 d .
C18 C 0.2285(2) 0.39449(19) 0.72876(12) 0.0296(5) Uani 1 1 d .
H18 H 0.2513 0.3323 0.7145 0.035 Uiso 1 1 calc R
C19 C 0.1446(3) 0.4037(2) 0.77545(14) 0.0345(6) Uani 1 1 d .
H19 H 0.1097 0.3477 0.7931 0.041 Uiso 1 1 calc R
C20 C 0.1118(2) 0.4944(2) 0.79633(12) 0.0289(6) Uani 1 1 d .
H20 H 0.0545 0.5006 0.8284 0.035 Uiso 1 1 calc R
C21 C 0.1623(2) 0.5759(2) 0.77066(12) 0.0269(6) Uani 1 1 d .
H21 H 0.1392 0.6380 0.7851 0.032 Uiso 1 1 calc R
C22 C 0.2460(2) 0.56782(18) 0.72412(11) 0.0236(5) Uani 1 1 d .
H22 H 0.2809 0.6240 0.7068 0.028 Uiso 1 1 calc R
C23 C 0.4824(2) 0.56303(19) 0.64359(12) 0.0220(5) Uani 1 1 d .
C24 C 0.5052(2) 0.6183(2) 0.58995(12) 0.0280(5) Uani 1 1 d .
H24 H 0.4663 0.6055 0.5510 0.034 Uiso 1 1 calc R
C25 C 0.5853(3) 0.6923(2) 0.59380(15) 0.0381(7) Uani 1 1 d .
H25 H 0.6019 0.7302 0.5573 0.046 Uiso 1 1 calc R
C26 C 0.6413(3) 0.7111(2) 0.65077(16) 0.0407(7) Uani 1 1 d .
H26 H 0.6956 0.7623 0.6533 0.049 Uiso 1 1 calc R
C27 C 0.6182(3) 0.6554(2) 0.70374(15) 0.0402(7) Uani 1 1 d .
H27 H 0.6576 0.6681 0.7425 0.048 Uiso 1 1 calc R
C28 C 0.5384(3) 0.5816(2) 0.70097(13) 0.0311(6) Uani 1 1 d .
H28 H 0.5219 0.5440 0.7377 0.037 Uiso 1 1 calc R
C29 C 0.4513(2) 0.35083(18) 0.64205(11) 0.0200(5) Uani 1 1 d .
C30 C 0.3938(2) 0.26829(19) 0.62163(12) 0.0247(5) Uani 1 1 d .
H30 H 0.3184 0.2732 0.6042 0.030 Uiso 1 1 calc R
C31 C 0.4464(3) 0.1793(2) 0.62675(13) 0.0287(6) Uani 1 1 d .
H31 H 0.4073 0.1230 0.6126 0.034 Uiso 1 1 calc R
C32 C 0.5559(2) 0.1718(2) 0.65233(13) 0.0304(6) Uani 1 1 d .
H32 H 0.5912 0.1102 0.6564 0.037 Uiso 1 1 calc R
C33 C 0.6144(2) 0.2534(2) 0.67208(13) 0.0313(6) Uani 1 1 d .
H33 H 0.6903 0.2480 0.6888 0.038 Uiso 1 1 calc R
C34 C 0.5623(2) 0.3436(2) 0.66742(12) 0.0255(5) Uani 1 1 d .
H34 H 0.6019 0.3997 0.6814 0.031 Uiso 1 1 calc R
C35 C 0.3049(2) 0.47321(18) 0.56372(11) 0.0211(5) Uani 1 1 d .
C36 C 0.3473(3) 0.4249(2) 0.51081(13) 0.0277(6) Uani 1 1 d .
H36 H 0.4123 0.3836 0.5147 0.033 Uiso 1 1 calc R
C37 C 0.2945(3) 0.4371(2) 0.45270(12) 0.0353(7) Uani 1 1 d .
H37 H 0.3225 0.4032 0.4166 0.042 Uiso 1 1 calc R
C38 C 0.2011(3) 0.4983(2) 0.44663(13) 0.0376(7) Uani 1 1 d .
H38 H 0.1663 0.5079 0.4062 0.045 Uiso 1 1 calc R
C39 C 0.1583(3) 0.5455(2) 0.49950(15) 0.0371(7) Uani 1 1 d .
H39 H 0.0936 0.5872 0.4953 0.045 Uiso 1 1 calc R
C40 C 0.2087(2) 0.5328(2) 0.55834(13) 0.0305(6) Uani 1 1 d .
H40 H 0.1781 0.5643 0.5948 0.037 Uiso 1 1 calc R

loop_
_atom_site_aniso_label
_atom_site_aniso_U_11
_atom_site_aniso_U_22
_atom_site_aniso_U_33
_atom_site_aniso_U_23
_atom_site_aniso_U_13
_atom_site_aniso_U_12
Os1 0.02649(5) 0.01775(5) 0.01771(5) 0.00144(4) -0.00128(4) -0.00033(4)
P1 0.0201(3) 0.0184(3) 0.0161(3) -0.0011(2) 0.0012(2) -0.0001(2)
O1 0.0365(10) 0.0188(8) 0.0222(8) -0.0005(7) -0.0017(7) -0.0014(8)
O2 0.0348(10) 0.0268(9) 0.0222(8) 0.0057(6) -0.0013(8) -0.0010(8)
N1 0.0363(15) 0.0343(14) 0.0417(14) 0.0024(11) 0.0006(12) 0.0016(12)
N2 0.0449(15) 0.0344(13) 0.0248(12) 0.0071(10) -0.0036(11) -0.0041(11)
N3 0.0357(14) 0.0421(14) 0.0319(12) 0.0024(11) 0.0014(10) -0.0001(13)
N4 0.0396(14) 0.0281(11) 0.0278(10) 0.0020(8) -0.0064(11) 0.0044(11)
N5 0.0260(10) 0.0218(9) 0.0182(9) 0.0004(7) -0.0023(9) 0.0004(9)
C1 0.0294(14) 0.0223(13) 0.0222(12) 0.0000(9) -0.0011(11) 0.0020(10)
C2 0.0325(13) 0.0221(12) 0.0242(13) 0.0048(11) 0.0050(11) -0.0016(11)
C3 0.0333(15) 0.0262(13) 0.0193(11) 0.0021(11) -0.0019(10) -0.0014(13)
C4 0.0210(10) 0.0177(11) 0.0261(12) -0.0024(10) -0.0012(9) 0.0019(9)
C5 0.0278(14) 0.0247(14) 0.0326(14) -0.0040(11) -0.0059(11) 0.0027(11)
C6 0.0309(15) 0.0257(14) 0.0479(18) -0.0079(12) -0.0032(12) -0.0064(12)
C7 0.0354(16) 0.0230(14) 0.0472(17) 0.0009(13) 0.0066(14) -0.0056(12)
C8 0.0300(15) 0.0258(13) 0.0328(14) 0.0037(11) 0.0037(12) 0.0010(11)
C9 0.0211(12) 0.0200(12) 0.0298(12) 0.0015(10) 0.0028(9) 0.0030(10)
C10 0.0252(12) 0.0236(11) 0.0181(10) 0.0045(9) 0.0013(10) 0.0037(11)
C11 0.0263(13) 0.0295(13) 0.0241(12) 0.0001(10) -0.0015(10) 0.0019(11)
C12 0.0371(16) 0.0430(17) 0.0211(13) 0.0037(12) -0.0031(12) 0.0075(13)
C13 0.0356(16) 0.0535(19) 0.0229(14) -0.0047(13) -0.0083(12) 0.0025(14)
C14 0.0339(14) 0.0427(16) 0.0274(15) -0.0093(13) -0.0047(13) -0.0028(12)
C15 0.0294(14) 0.0317(14) 0.0269(13) -0.0014(11) -0.0004(11) -0.0001(11)
C16 0.0247(13) 0.0295(13) 0.0189(11) -0.0019(10) -0.0006(10) 0.0021(11)
C17 0.0210(11) 0.0252(12) 0.0154(10) -0.0006(8) 0.0018(9) -0.0011(10)
C18 0.0330(13) 0.0226(12) 0.0330(12) 0.0032(10) 0.0085(11) 0.0045(14)
C19 0.0360(15) 0.0302(15) 0.0373(15) 0.0098(12) 0.0121(12) 0.0011(12)
C20 0.0272(13) 0.0387(15) 0.0210(12) -0.0011(11) 0.0042(10) 0.0043(12)
C21 0.0281(14) 0.0307(14) 0.0219(12) -0.0061(10) 0.0008(11) 0.0028(11)
C22 0.0244(14) 0.0231(11) 0.0235(11) -0.0018(9) 0.0021(10) -0.0031(11)
C23 0.0231(13) 0.0195(12) 0.0235(13) -0.0037(10) 0.0048(10) -0.0006(10)
C24 0.0325(13) 0.0277(13) 0.0239(13) -0.0001(11) 0.0010(10) -0.0021(12)
C25 0.0406(16) 0.0336(15) 0.0401(17) 0.0060(13) 0.0074(14) -0.0102(12)
C26 0.0358(16) 0.0331(16) 0.0532(19) -0.0107(14) 0.0086(15) -0.0159(13)
C27 0.0392(17) 0.0452(17) 0.0361(16) -0.0142(13) -0.0009(13) -0.0117(14)
C28 0.0339(15) 0.0336(15) 0.0257(14) -0.0040(11) 0.0010(11) -0.0054(11)
C29 0.0222(13) 0.0208(12) 0.0169(11) 0.0000(9) 0.0034(10) -0.0004(10)
C30 0.0239(12) 0.0252(13) 0.0250(13) -0.0010(10) 0.0007(10) 0.0006(11)
C31 0.0338(15) 0.0218(13) 0.0304(14) -0.0011(11) 0.0007(11) -0.0025(11)
C32 0.0333(15) 0.0266(14) 0.0314(14) 0.0024(11) 0.0038(12) 0.0087(12)
C33 0.0266(14) 0.0346(15) 0.0328(14) 0.0018(11) -0.0055(11) 0.0064(12)
C34 0.0244(13) 0.0266(13) 0.0256(12) -0.0006(11) -0.0030(10) -0.0006(11)
C35 0.0212(12) 0.0215(12) 0.0206(11) 0.0016(9) -0.0008(9) -0.0021(10)
C36 0.0293(14) 0.0302(14) 0.0235(13) -0.0006(10) 0.0018(11) 0.0015(11)
C37 0.0465(19) 0.0407(16) 0.0188(12) -0.0030(11) -0.0015(12) -0.0022(14)
C38 0.0436(18) 0.0424(17) 0.0267(13) 0.0020(12) -0.0140(12) -0.0064(13)
C39 0.0310(15) 0.0388(17) 0.0416(16) 0.0041(13) -0.0121(13) 0.0066(13)
C40 0.0317(16) 0.0335(14) 0.0261(12) -0.0020(11) -0.0009(11) 0.0052(12)

loop_
_atom_type_symbol
_atom_type_description
_atom_type_scat_dispersion_real
_atom_type_scat_dispersion_imag
_atom_type_scat_source
C C 0.0181 0.0091 'International Tables Vol C Tables 4.2.6.8 and 6.1.1.4'
H H 0.0000 0.0000 'International Tables Vol C Tables 4.2.6.8 and 6.1.1.4'
N N 0.0311 0.0180 'International Tables Vol C Tables 4.2.6.8 and 6.1.1.4'
O O 0.0492 0.0322 'International Tables Vol C Tables 4.2.6.8 and 6.1.1.4'
P P 0.2955 0.4335 'International Tables Vol C Tables 4.2.6.8 and 6.1.1.4'
Os Os -4.9801 6.2216 'International Tables Vol C Tables 4.2.6.8 and 6.1.1.4'

loop_
_geom_angle_atom_site_label_1
_geom_angle_atom_site_label_2
_geom_angle_atom_site_label_3
_geom_angle
O1 Os1 N5 81.91(7)
N4 Os1 O1 178.53(10)
N4 Os1 N5 97.12(9)
N4 Os1 C1 96.80(12)
N4 Os1 C2 96.15(10)
N4 Os1 C3 94.83(12)
C1 Os1 O1 84.35(9)
C1 Os1 N5 91.16(9)
C2 Os1 O1 84.77(9)
C2 Os1 N5 166.42(9)
C2 Os1 C1 90.14(10)
C2 Os1 C3 87.61(10)
C3 Os1 O1 84.05(9)
C3 Os1 N5 88.40(9)
C3 Os1 C1 168.33(11)
C17 P1 C23 108.82(11)
C17 P1 C35 109.65(11)
C23 P1 C35 109.18(12)
C29 P1 C17 110.05(11)
C29 P1 C23 111.06(13)
C29 P1 C35 108.08(12)
C4 O1 Os1 132.19(15)
C10 O2 C11 105.74(19)
C10 N5 Os1 125.66(16)
C10 N5 C16 106.7(2)
C16 N5 Os1 127.48(16)
N1 C1 Os1 178.3(3)
N2 C2 Os1 176.4(3)
N3 C3 Os1 177.0(3)
O1 C4 C5 120.1(2)
O1 C4 C9 122.7(2)
C5 C4 C9 117.2(2)
C4 C5 H5 119.4
C6 C5 C4 121.2(3)
C6 C5 H5 119.4
C5 C6 H6 119.4
C5 C6 C7 121.2(3)
C7 C6 H6 119.4
C6 C7 H7 120.2
C8 C7 C6 119.6(3)
C8 C7 H7 120.2
C7 C8 H8 119.7
C7 C8 C9 120.6(3)
C9 C8 H8 119.7
C4 C9 C10 120.0(2)
C8 C9 C4 120.3(2)
C8 C9 C10 119.7(2)
O2 C10 C9 117.1(2)
N5 C10 O2 112.5(2)
N5 C10 C9 130.3(2)
C12 C11 O2 127.1(3)
C12 C11 C16 124.3(3)
C16 C11 O2 108.6(2)
C11 C12 H12 122.5
C11 C12 C13 115.0(3)
C13 C12 H12 122.5
C12 C13 H13 119.0
C12 C13 C14 122.1(3)
C14 C13 H13 119.0
C13 C14 H14 119.1
C15 C14 C13 121.9(3)
C15 C14 H14 119.1
C14 C15 H15 121.8
C14 C15 C16 116.4(3)
C16 C15 H15 121.8
C11 C16 N5 106.5(2)
C11 C16 C15 120.4(2)
C15 C16 N5 133.1(2)
C18 C17 P1 120.14(18)
C18 C17 C22 119.9(2)
C22 C17 P1 119.81(18)
C17 C18 H18 120.1
C19 C18 C17 119.9(2)
C19 C18 H18 120.1
C18 C19 H19 120.0
C20 C19 C18 120.0(3)
C20 C19 H19 120.0
C19 C20 H20 119.9
C21 C20 C19 120.1(2)
C21 C20 H20 119.9
C20 C21 H21 119.8
C20 C21 C22 120.5(2)
C22 C21 H21 119.8
C17 C22 H22 120.2
C21 C22 C17 119.6(2)
C21 C22 H22 120.2
C24 C23 P1 119.4(2)
C24 C23 C28 120.8(2)
C28 C23 P1 119.8(2)
C23 C24 H24 120.4
C25 C24 C23 119.2(3)
C25 C24 H24 120.4
C24 C25 H25 119.9
C24 C25 C26 120.3(3)
C26 C25 H25 119.9
C25 C26 H26 120.0
C27 C26 C25 120.0(3)
C27 C26 H26 120.0
C26 C27 H27 119.7
C26 C27 C28 120.7(3)
C28 C27 H27 119.7
C23 C28 H28 120.5
C27 C28 C23 119.1(3)
C27 C28 H28 120.5
C30 C29 P1 119.7(2)
C30 C29 C34 120.0(2)
C34 C29 P1 120.2(2)
C29 C30 H30 120.1
C31 C30 C29 119.8(3)
C31 C30 H30 120.1
C30 C31 H31 119.9
C30 C31 C32 120.3(3)
C32 C31 H31 119.9
C31 C32 H32 119.8
C33 C32 C31 120.4(3)
C33 C32 H32 119.8
C32 C33 H33 120.0
C32 C33 C34 120.0(3)
C34 C33 H33 120.0
C29 C34 H34 120.3
C33 C34 C29 119.5(3)
C33 C34 H34 120.3
C36 C35 P1 120.0(2)
C36 C35 C40 120.3(2)
C40 C35 P1 119.54(19)
C35 C36 H36 120.2
C37 C36 C35 119.6(3)
C37 C36 H36 120.2
C36 C37 H37 119.8
C36 C37 C38 120.4(3)
C38 C37 H37 119.8
C37 C38 H38 120.1
C39 C38 C37 119.9(3)
C39 C38 H38 120.1
C38 C39 H39 119.7
C40 C39 C38 120.6(3)
C40 C39 H39 119.7
C35 C40 H40 120.4
C39 C40 C35 119.2(3)
C39 C40 H40 120.4

loop_
_geom_bond_atom_site_label_1
_geom_bond_atom_site_label_2
_geom_bond_distance
Os1 O1 2.1055(17)
Os1 N4 1.653(2)
Os1 N5 2.1387(18)
Os1 C1 2.085(3)
Os1 C2 2.049(3)
Os1 C3 2.077(3)
P1 C17 1.795(2)
P1 C23 1.798(3)
P1 C29 1.795(3)
P1 C35 1.799(2)
O1 C4 1.304(3)
O2 C10 1.356(3)
O2 C11 1.383(3)
N1 C1 1.134(4)
N2 C2 1.140(4)
N3 C3 1.141(4)
N5 C10 1.319(3)
N5 C16 1.412(3)
C4 C5 1.411(4)
C4 C9 1.421(3)
C5 H5 0.9500
C5 C6 1.380(4)
C6 H6 0.9500
C6 C7 1.386(5)
C7 H7 0.9500
C7 C8 1.373(4)
C8 H8 0.9500
C8 C9 1.414(4)
C9 C10 1.434(4)
C11 C12 1.376(4)
C11 C16 1.382(4)
C12 H12 0.9500
C12 C13 1.378(5)
C13 H13 0.9500
C13 C14 1.397(4)
C14 H14 0.9500
C14 C15 1.384(4)
C15 H15 0.9500
C15 C16 1.387(4)
C17 C18 1.391(3)
C17 C22 1.394(3)
C18 H18 0.9500
C18 C19 1.387(4)
C19 H19 0.9500
C19 C20 1.385(4)
C20 H20 0.9500
C20 C21 1.381(4)
C21 H21 0.9500
C21 C22 1.383(4)
C22 H22 0.9500
C23 C24 1.388(4)
C23 C28 1.393(4)
C24 H24 0.9500
C24 C25 1.385(4)
C25 H25 0.9500
C25 C26 1.387(5)
C26 H26 0.9500
C26 C27 1.380(5)
C27 H27 0.9500
C27 C28 1.381(4)
C28 H28 0.9500
C29 C30 1.392(4)
C29 C34 1.396(4)
C30 H30 0.9500
C30 C31 1.380(4)
C31 H31 0.9500
C31 C32 1.382(4)
C32 H32 0.9500
C32 C33 1.382(4)
C33 H33 0.9500
C33 C34 1.390(4)
C34 H34 0.9500
C35 C36 1.387(4)
C35 C40 1.393(4)
C36 H36 0.9500
C36 C37 1.376(4)
C37 H37 0.9500
C37 C38 1.381(4)
C38 H38 0.9500
C38 C39 1.381(4)
C39 H39 0.9500
C39 C40 1.379(4)
C40 H40 0.9500
